data_4305945
loop_
_publ_author_name
'Eric W. Ainscough'
'Andrew M. Brodie'
'Ross J. Davidson'
'Boujemaa Moubaraki'
'Keith S. Murray'
'Carl A. Otter'
'Mark R. Waterland'

_publ_contact_author_address
;
 Chemistry-Institute of Fundamental Sciences, Massey University, 
 Private Bag 11222, Palmerston North, New Zealand
;
_publ_contact_author_email A.M.Brodie@massey.ac.nz
_publ_contact_author_name
;
 Eric w. Ainscough, Andrew M. Brodie, Ross J. Davidson, 
 Boujemaa Moubaraki, Keith S. Murray, Carl A. Otter and Mark R. Waterland
;
_publ_section_title
;
Metal-Metal Communication in Copper(II) Complexes of
Cyclotetraphosphazene Ligands
;
_journal_name_full 'Inorganic Chemistry'
_journal_page_first 9182
_journal_page_last 9192
_journal_paper_doi 10.1021/ic8008706
_journal_volume 47
_journal_year 2008
_chemical_formula_sum 'C48 H48 Cl4 Cu2 N12 O8 P4'
_chemical_formula_weight 1313.74
_chemical_name_systematic
; 
 ? 
;
_space_group_IT_number 14
_symmetry_cell_setting monoclinic
_symmetry_space_group_name_Hall '-P 2yn'
_symmetry_space_group_name_H-M 'P 1 21/n 1'
_atom_sites_solution_hydrogens geom
_atom_sites_solution_primary direct
_atom_sites_solution_secondary difmap
_audit_creation_method SHELXL-97
_cell_angle_alpha 90.00
_cell_angle_beta 92.2040(10)
_cell_angle_gamma 90.00
_cell_formula_units_Z 2
_cell_length_a 14.29530(10)
_cell_length_b 10.5046(2)
_cell_length_c 18.2248(3)
_cell_measurement_temperature 293(2)
_cell_volume 2734.73(7)
_computing_structure_refinement 'SHELXL-97 (Sheldrick, 1997)'
_computing_structure_solution 'SHELXS-97 (Sheldrick, 1990)'
_diffrn_ambient_temperature 87(2)
_diffrn_measured_fraction_theta_full 0.994
_diffrn_measured_fraction_theta_max 0.994
_diffrn_measurement_device_type 'Area Detector'
_diffrn_measurement_method 'omega scans'
_diffrn_radiation_monochromator graphite
_diffrn_radiation_source 'fine-focus sealed tube'
_diffrn_radiation_type MoK\a
_diffrn_radiation_wavelength 0.71073
_diffrn_reflns_av_R_equivalents 0.0252
_diffrn_reflns_av_sigmaI/netI 0.0311
_diffrn_reflns_limit_h_max 17
_diffrn_reflns_limit_h_min -17
_diffrn_reflns_limit_k_max 13
_diffrn_reflns_limit_k_min -12
_diffrn_reflns_limit_l_max 15
_diffrn_reflns_limit_l_min -22
_diffrn_reflns_number 15938
_diffrn_reflns_theta_full 26.39
_diffrn_reflns_theta_max 26.39
_diffrn_reflns_theta_min 1.78
_exptl_absorpt_coefficient_mu 1.155
_exptl_absorpt_correction_T_max 0.857640
_exptl_absorpt_correction_T_min 0.750919
_exptl_absorpt_correction_type multi-scan
_exptl_absorpt_process_details 'Acta Cryst., 1995, A51, 33-38'
_exptl_crystal_colour blue
_exptl_crystal_density_diffrn 1.595
_exptl_crystal_density_method 'not measured'
_exptl_crystal_description plate
_exptl_crystal_F_000 1340
_exptl_crystal_size_max 0.28
_exptl_crystal_size_mid 0.18
_exptl_crystal_size_min 0.16
_refine_diff_density_max 0.318
_refine_diff_density_min -0.392
_refine_diff_density_rms 0.064
_refine_ls_extinction_method none
_refine_ls_goodness_of_fit_ref 1.085
_refine_ls_hydrogen_treatment constr
_refine_ls_matrix_type full
_refine_ls_number_parameters 356
_refine_ls_number_reflns 5583
_refine_ls_number_restraints 0
_refine_ls_restrained_S_all 1.085
_refine_ls_R_factor_all 0.0404
_refine_ls_R_factor_gt 0.0318
_refine_ls_shift/su_max 0.148
_refine_ls_shift/su_mean 0.001
_refine_ls_structure_factor_coef Fsqd
_refine_ls_weighting_details 'calc w=1/[\s^2^(Fo^2^)+(0.0151P)^2^+3.5592P] where P=(Fo^2^+2Fc^2^)/3'
_refine_ls_weighting_scheme calc
_refine_ls_wR_factor_gt 0.0658
_refine_ls_wR_factor_ref 0.0694
_reflns_number_gt 4880
_reflns_number_total 5583
_reflns_threshold_expression >2sigma(I)
_cod_data_source_file ic8008706_si_002_3.cif
_cod_data_source_block cao522a
_cod_database_code 4305945

loop_
_symmetry_equiv_pos_as_xyz
'x, y, z'
'-x+1/2, y+1/2, -z+1/2'
'-x, -y, -z'
'x-1/2, -y-1/2, z-1/2'

loop_
_atom_site_label
_atom_site_type_symbol
_atom_site_fract_x
_atom_site_fract_y
_atom_site_fract_z
_atom_site_U_iso_or_equiv
_atom_site_adp_type
_atom_site_occupancy
_atom_site_symmetry_multiplicity
_atom_site_calc_flag
_atom_site_refinement_flags
_atom_site_disorder_assembly
_atom_site_disorder_group
C45 C 0.71967(16) 0.6277(2) -0.26623(12) 0.0195(5) Uani 1 1 d . . .
H45 H 0.7070 0.6844 -0.3045 0.023 Uiso 1 1 calc R . .
N41 N 0.64817(12) 0.58744(17) -0.22566(10) 0.0162(4) Uani 1 1 d . . .
Cu1 Cu 0.481362(18) 0.33911(3) 0.233072(14) 0.01550(7) Uani 1 1 d . . .
Cl2 Cl 0.50342(4) 0.40001(6) 0.34997(3) 0.02244(13) Uani 1 1 d . . .
P1 P 0.61756(4) 0.53418(5) 0.06241(3) 0.01377(12) Uani 1 1 d . . .
P2 P 0.57701(4) 0.38657(5) -0.06487(3) 0.01381(12) Uani 1 1 d . . .
Cl1 Cl 0.44785(4) 0.19855(6) 0.14325(3) 0.02450(13) Uani 1 1 d . . .
O1 O 0.60508(10) 0.45895(14) 0.13812(8) 0.0167(3) Uani 1 1 d . . .
N11 N 0.61786(12) 0.30575(18) 0.22255(10) 0.0169(4) Uani 1 1 d . . .
O4 O 0.58755(10) 0.46392(15) -0.14016(8) 0.0181(3) Uani 1 1 d . . .
O3 O 0.61674(11) 0.25118(14) -0.08587(8) 0.0180(3) Uani 1 1 d . . .
O2 O 0.70804(10) 0.61468(15) 0.08356(8) 0.0175(3) Uani 1 1 d . . .
C11 C 0.66294(15) 0.3694(2) 0.17137(12) 0.0160(4) Uani 1 1 d . . .
N2 N 0.64275(12) 0.44222(17) -0.00175(10) 0.0164(4) Uani 1 1 d . . .
N31 N 0.76268(13) 0.18391(18) -0.04621(11) 0.0214(4) Uani 1 1 d . . .
C21 C 0.77680(15) 0.6551(2) 0.03556(12) 0.0165(4) Uani 1 1 d . . .
N1 N 0.53098(12) 0.62457(17) 0.05508(10) 0.0150(4) Uani 1 1 d . . .
C43 C 0.83083(15) 0.5028(2) -0.19588(12) 0.0175(5) Uani 1 1 d . . .
C24 C 0.91478(17) 0.7445(3) -0.04253(14) 0.0297(6) Uani 1 1 d . . .
H24 H 0.9652 0.7759 -0.0678 0.036 Uiso 1 1 calc R . .
N21 N 0.86153(13) 0.6181(2) 0.05689(11) 0.0239(4) Uani 1 1 d . . .
C23 C 0.82433(17) 0.7782(2) -0.06475(13) 0.0238(5) Uani 1 1 d . . .
C32 C 0.62810(16) 0.1060(2) 0.01566(12) 0.0201(5) Uani 1 1 d . . .
H32 H 0.5634 0.1077 0.0192 0.024 Uiso 1 1 calc R . .
C42 C 0.75684(15) 0.4585(2) -0.15527(12) 0.0179(5) Uani 1 1 d . . .
H42 H 0.7671 0.4003 -0.1173 0.021 Uiso 1 1 calc R . .
C12 C 0.75620(15) 0.3525(2) 0.15659(12) 0.0182(5) Uani 1 1 d . . .
H12 H 0.7844 0.3999 0.1205 0.022 Uiso 1 1 calc R . .
C41 C 0.66805(15) 0.5030(2) -0.17277(12) 0.0158(4) Uani 1 1 d . . .
C13 C 0.80633(15) 0.2622(2) 0.19753(12) 0.0193(5) Uani 1 1 d . . .
C14 C 0.75917(16) 0.1926(2) 0.24979(13) 0.0212(5) Uani 1 1 d . . .
H14 H 0.7905 0.1293 0.2767 0.025 Uiso 1 1 calc R . .
C46 C 0.92925(16) 0.4597(2) -0.17781(14) 0.0236(5) Uani 1 1 d . . .
H46A H 0.9659 0.4670 -0.2207 0.035 Uiso 1 1 calc R . .
H46B H 0.9286 0.3726 -0.1619 0.035 Uiso 1 1 calc R . .
H46C H 0.9561 0.5120 -0.1393 0.035 Uiso 1 1 calc R . .
C15 C 0.66663(16) 0.2172(2) 0.26162(13) 0.0210(5) Uani 1 1 d . . .
H15 H 0.6367 0.1716 0.2976 0.025 Uiso 1 1 calc R . .
C33 C 0.68411(18) 0.0305(2) 0.06238(13) 0.0241(5) Uani 1 1 d . . .
C34 C 0.78040(18) 0.0341(2) 0.05301(14) 0.0270(5) Uani 1 1 d . . .
H34 H 0.8204 -0.0148 0.0830 0.032 Uiso 1 1 calc R . .
C44 C 0.81030(16) 0.5880(2) -0.25294(13) 0.0196(5) Uani 1 1 d . . .
H44 H 0.8578 0.6177 -0.2819 0.024 Uiso 1 1 calc R . .
C22 C 0.75205(16) 0.7312(2) -0.02317(12) 0.0188(5) Uani 1 1 d . . .
H22 H 0.6898 0.7507 -0.0348 0.023 Uiso 1 1 calc R . .
C36 C 0.6406(2) -0.0524(3) 0.11935(15) 0.0351(6) Uani 1 1 d . . .
H36A H 0.6152 -0.1276 0.0963 0.053 Uiso 1 1 calc R . .
H36B H 0.5915 -0.0062 0.1421 0.053 Uiso 1 1 calc R . .
H36C H 0.6875 -0.0760 0.1560 0.053 Uiso 1 1 calc R . .
C31 C 0.67193(16) 0.1779(2) -0.03584(12) 0.0182(5) Uani 1 1 d . . .
C26 C 0.8054(2) 0.8651(3) -0.12891(14) 0.0352(6) Uani 1 1 d . . .
H26A H 0.8389 0.9435 -0.1212 0.053 Uiso 1 1 calc R . .
H26B H 0.7395 0.8824 -0.1337 0.053 Uiso 1 1 calc R . .
H26C H 0.8257 0.8251 -0.1729 0.053 Uiso 1 1 calc R . .
C35 C 0.81622(17) 0.1102(2) -0.00072(14) 0.0260(5) Uani 1 1 d . . .
H35 H 0.8807 0.1109 -0.0059 0.031 Uiso 1 1 calc R . .
C25 C 0.93043(17) 0.6655(3) 0.01631(14) 0.0311(6) Uani 1 1 d . . .
H25 H 0.9919 0.6432 0.0290 0.037 Uiso 1 1 calc R . .
C16 C 0.90908(16) 0.2420(3) 0.18804(15) 0.0287(6) Uani 1 1 d . . .
H16A H 0.9310 0.3010 0.1523 0.043 Uiso 1 1 calc R . .
H16B H 0.9196 0.1565 0.1717 0.043 Uiso 1 1 calc R . .
H16C H 0.9424 0.2557 0.2341 0.043 Uiso 1 1 calc R . .

loop_
_atom_site_aniso_label
_atom_site_aniso_U_11
_atom_site_aniso_U_22
_atom_site_aniso_U_33
_atom_site_aniso_U_23
_atom_site_aniso_U_13
_atom_site_aniso_U_12
C45 0.0234(11) 0.0187(11) 0.0169(11) 0.0033(9) 0.0047(9) -0.0007(9)
N41 0.0176(9) 0.0160(9) 0.0152(9) 0.0009(7) 0.0021(7) 0.0008(7)
Cu1 0.01564(13) 0.01633(14) 0.01465(14) 0.00271(11) 0.00238(10) 0.00076(10)
Cl2 0.0209(3) 0.0267(3) 0.0197(3) -0.0045(2) 0.0001(2) 0.0003(2)
P1 0.0156(3) 0.0128(3) 0.0130(3) 0.0013(2) 0.0018(2) -0.0010(2)
P2 0.0170(3) 0.0118(3) 0.0128(3) 0.0013(2) 0.0028(2) 0.0016(2)
Cl1 0.0236(3) 0.0282(3) 0.0217(3) -0.0058(2) 0.0002(2) 0.0027(2)
O1 0.0164(7) 0.0178(8) 0.0160(8) 0.0060(6) 0.0029(6) 0.0021(6)
N11 0.0179(9) 0.0184(10) 0.0144(9) 0.0036(8) 0.0013(7) 0.0004(7)
O4 0.0169(7) 0.0203(8) 0.0175(8) 0.0072(6) 0.0042(6) 0.0021(6)
O3 0.0250(8) 0.0151(8) 0.0138(8) -0.0020(6) -0.0005(6) 0.0065(6)
O2 0.0187(8) 0.0197(8) 0.0141(8) 0.0008(6) 0.0025(6) -0.0056(6)
C11 0.0187(11) 0.0147(11) 0.0146(11) -0.0006(8) -0.0006(8) 0.0011(8)
N2 0.0159(9) 0.0147(9) 0.0186(10) -0.0005(8) 0.0015(7) 0.0006(7)
N31 0.0216(10) 0.0196(10) 0.0230(10) -0.0023(8) 0.0005(8) 0.0037(8)
C21 0.0191(11) 0.0154(11) 0.0152(11) -0.0036(9) 0.0040(8) -0.0040(9)
N1 0.0195(9) 0.0117(9) 0.0140(9) 0.0015(7) 0.0023(7) -0.0006(7)
C43 0.0205(11) 0.0142(11) 0.0181(11) -0.0063(9) 0.0030(9) -0.0005(9)
C24 0.0244(13) 0.0408(16) 0.0247(13) -0.0051(12) 0.0101(10) -0.0138(11)
N21 0.0192(10) 0.0288(11) 0.0238(11) -0.0009(9) 0.0009(8) 0.0011(8)
C23 0.0331(13) 0.0189(12) 0.0198(12) -0.0031(10) 0.0042(10) -0.0113(10)
C32 0.0244(12) 0.0157(11) 0.0204(12) -0.0022(9) 0.0034(9) 0.0037(9)
C42 0.0220(11) 0.0169(11) 0.0148(11) 0.0004(9) 0.0030(9) 0.0023(9)
C12 0.0193(11) 0.0184(11) 0.0171(11) 0.0006(9) 0.0045(8) 0.0004(9)
C41 0.0186(11) 0.0147(11) 0.0143(11) -0.0014(8) 0.0042(8) -0.0013(8)
C13 0.0195(11) 0.0183(11) 0.0200(12) -0.0040(9) 0.0012(9) 0.0014(9)
C14 0.0239(12) 0.0203(12) 0.0193(12) 0.0037(9) -0.0018(9) 0.0053(9)
C46 0.0206(11) 0.0252(13) 0.0252(13) -0.0013(10) 0.0027(9) 0.0019(10)
C15 0.0233(12) 0.0212(12) 0.0187(12) 0.0058(10) 0.0020(9) 0.0006(9)
C33 0.0385(14) 0.0149(11) 0.0187(12) -0.0018(9) -0.0002(10) 0.0047(10)
C34 0.0336(14) 0.0214(13) 0.0253(13) -0.0040(10) -0.0081(10) 0.0109(11)
C44 0.0193(11) 0.0197(12) 0.0203(12) -0.0004(9) 0.0057(9) -0.0023(9)
C22 0.0208(11) 0.0160(11) 0.0196(12) -0.0009(9) 0.0008(9) -0.0031(9)
C36 0.0523(17) 0.0209(13) 0.0322(15) 0.0081(11) 0.0044(13) 0.0070(12)
C31 0.0245(11) 0.0135(11) 0.0163(11) -0.0022(9) -0.0019(9) 0.0058(9)
C26 0.0466(16) 0.0337(15) 0.0254(14) 0.0079(12) 0.0009(12) -0.0155(13)
C35 0.0218(12) 0.0255(13) 0.0304(14) -0.0059(11) -0.0030(10) 0.0064(10)
C25 0.0177(12) 0.0458(17) 0.0302(14) -0.0043(12) 0.0043(10) -0.0016(11)
C16 0.0209(12) 0.0294(14) 0.0362(15) 0.0006(11) 0.0064(10) 0.0044(10)

loop_
_atom_type_symbol
_atom_type_description
_atom_type_scat_dispersion_real
_atom_type_scat_dispersion_imag
_atom_type_scat_source
C C 0.0033 0.0016 'International Tables Vol C Tables 4.2.6.8 and 6.1.1.4'
H H 0.0000 0.0000 'International Tables Vol C Tables 4.2.6.8 and 6.1.1.4'
N N 0.0061 0.0033 'International Tables Vol C Tables 4.2.6.8 and 6.1.1.4'
O O 0.0106 0.0060 'International Tables Vol C Tables 4.2.6.8 and 6.1.1.4'
P P 0.1023 0.0942 'International Tables Vol C Tables 4.2.6.8 and 6.1.1.4'
Cl Cl 0.1484 0.1585 'International Tables Vol C Tables 4.2.6.8 and 6.1.1.4'
Cu Cu 0.3201 1.2651 'International Tables Vol C Tables 4.2.6.8 and 6.1.1.4'

loop_
_geom_angle_atom_site_label_1
_geom_angle_atom_site_label_2
_geom_angle_atom_site_label_3
_geom_angle
_geom_angle_site_symmetry_1
_geom_angle_site_symmetry_3
_geom_angle_publ_flag
N41 C45 C44 122.4(2) . . ?
N41 C45 H45 118.8 . . ?
C44 C45 H45 118.8 . . ?
C41 N41 C45 117.33(19) . . ?
C41 N41 Cu1 118.40(14) . 3_665 ?
C45 N41 Cu1 123.92(15) . 3_665 ?
N11 Cu1 N41 164.37(7) . 3_665 ?
N11 Cu1 Cl2 92.25(5) . . ?
N41 Cu1 Cl2 92.87(5) 3_665 . ?
N11 Cu1 Cl1 89.80(6) . . ?
N41 Cu1 Cl1 91.91(5) 3_665 . ?
Cl2 Cu1 Cl1 154.50(3) . . ?
N1 P1 N2 120.96(10) . . ?
N1 P1 O2 109.51(9) . . ?
N2 P1 O2 107.57(9) . . ?
N1 P1 O1 105.00(9) . . ?
N2 P1 O1 111.93(9) . . ?
O2 P1 O1 99.82(8) . . ?
N1 P2 N2 120.63(10) 3_665 . ?
N1 P2 O3 108.96(9) 3_665 . ?
N2 P2 O3 107.54(9) . . ?
N1 P2 O4 105.09(9) 3_665 . ?
N2 P2 O4 111.36(9) . . ?
O3 P2 O4 101.63(8) . . ?
C11 O1 P1 129.00(14) . . ?
C11 N11 C15 117.46(19) . . ?
C11 N11 Cu1 118.61(14) . . ?
C15 N11 Cu1 123.83(15) . . ?
C41 O4 P2 128.77(14) . . ?
C31 O3 P2 122.04(13) . . ?
C21 O2 P1 126.50(14) . . ?
N11 C11 O1 110.61(18) . . ?
N11 C11 C12 124.6(2) . . ?
O1 C11 C12 124.7(2) . . ?
P1 N2 P2 128.84(12) . . ?
C31 N31 C35 114.9(2) . . ?
N21 C21 C22 127.5(2) . . ?
N21 C21 O2 112.60(19) . . ?
C22 C21 O2 119.74(19) . . ?
P1 N1 P2 136.62(12) . 3_665 ?
C44 C43 C42 117.9(2) . . ?
C44 C43 C46 121.7(2) . . ?
C42 C43 C46 120.4(2) . . ?
C25 C24 C23 120.4(2) . . ?
C25 C24 H24 119.8 . . ?
C23 C24 H24 119.8 . . ?
C21 N21 C25 114.3(2) . . ?
C24 C23 C22 116.9(2) . . ?
C24 C23 C26 121.4(2) . . ?
C22 C23 C26 121.6(2) . . ?
C31 C32 C33 117.6(2) . . ?
C31 C32 H32 121.2 . . ?
C33 C32 H32 121.2 . . ?
C41 C42 C43 118.3(2) . . ?
C41 C42 H42 120.8 . . ?
C43 C42 H42 120.8 . . ?
C11 C12 C13 117.7(2) . . ?
C11 C12 H12 121.1 . . ?
C13 C12 H12 121.1 . . ?
N41 C41 O4 110.59(18) . . ?
N41 C41 C42 124.2(2) . . ?
O4 C41 C42 125.2(2) . . ?
C12 C13 C14 118.2(2) . . ?
C12 C13 C16 121.4(2) . . ?
C14 C13 C16 120.4(2) . . ?
C15 C14 C13 120.1(2) . . ?
C15 C14 H14 119.9 . . ?
C13 C14 H14 119.9 . . ?
C43 C46 H46A 109.5 . . ?
C43 C46 H46B 109.5 . . ?
H46A C46 H46B 109.5 . . ?
C43 C46 H46C 109.5 . . ?
H46A C46 H46C 109.5 . . ?
H46B C46 H46C 109.5 . . ?
N11 C15 C14 121.9(2) . . ?
N11 C15 H15 119.0 . . ?
C14 C15 H15 119.0 . . ?
C32 C33 C34 117.2(2) . . ?
C32 C33 C36 120.5(2) . . ?
C34 C33 C36 122.4(2) . . ?
C35 C34 C33 119.9(2) . . ?
C35 C34 H34 120.1 . . ?
C33 C34 H34 120.1 . . ?
C45 C44 C43 119.8(2) . . ?
C45 C44 H44 120.1 . . ?
C43 C44 H44 120.1 . . ?
C21 C22 C23 117.1(2) . . ?
C21 C22 H22 121.4 . . ?
C23 C22 H22 121.4 . . ?
C33 C36 H36A 109.5 . . ?
C33 C36 H36B 109.5 . . ?
H36A C36 H36B 109.5 . . ?
C33 C36 H36C 109.5 . . ?
H36A C36 H36C 109.5 . . ?
H36B C36 H36C 109.5 . . ?
N31 C31 C32 126.9(2) . . ?
N31 C31 O3 114.18(19) . . ?
C32 C31 O3 118.9(2) . . ?
C23 C26 H26A 109.5 . . ?
C23 C26 H26B 109.5 . . ?
H26A C26 H26B 109.5 . . ?
C23 C26 H26C 109.5 . . ?
H26A C26 H26C 109.5 . . ?
H26B C26 H26C 109.5 . . ?
N31 C35 C34 123.5(2) . . ?
N31 C35 H35 118.3 . . ?
C34 C35 H35 118.3 . . ?
N21 C25 C24 123.6(2) . . ?
N21 C25 H25 118.2 . . ?
C24 C25 H25 118.2 . . ?
C13 C16 H16A 109.5 . . ?
C13 C16 H16B 109.5 . . ?
H16A C16 H16B 109.5 . . ?
C13 C16 H16C 109.5 . . ?
H16A C16 H16C 109.5 . . ?
H16B C16 H16C 109.5 . . ?

loop_
_geom_bond_atom_site_label_1
_geom_bond_atom_site_label_2
_geom_bond_distance
_geom_bond_site_symmetry_2
_geom_bond_publ_flag
C45 N41 1.352(3) . ?
C45 C44 1.374(3) . ?
C45 H45 0.9300 . ?
N41 C41 1.333(3) . ?
N41 Cu1 2.0057(18) 3_665 ?
Cu1 N11 1.9990(18) . ?
Cu1 N41 2.0057(18) 3_665 ?
Cu1 Cl2 2.2351(6) . ?
Cu1 Cl1 2.2425(6) . ?
P1 N1 1.5615(18) . ?
P1 N2 1.5693(19) . ?
P1 O2 1.5806(15) . ?
P1 O1 1.6060(15) . ?
P2 N1 1.5653(18) 3_665 ?
P2 N2 1.5701(19) . ?
P2 O3 1.5837(15) . ?
P2 O4 1.6066(15) . ?
O1 C11 1.377(3) . ?
N11 C11 1.334(3) . ?
N11 C15 1.349(3) . ?
O4 C41 1.378(2) . ?
O3 C31 1.411(3) . ?
O2 C21 1.406(2) . ?
C11 C12 1.382(3) . ?
N31 C31 1.320(3) . ?
N31 C35 1.350(3) . ?
C21 N21 1.316(3) . ?
C21 C22 1.372(3) . ?
N1 P2 1.5653(18) 3_665 ?
C43 C44 1.394(3) . ?
C43 C42 1.394(3) . ?
C43 C46 1.502(3) . ?
C24 C25 1.368(4) . ?
C24 C23 1.386(4) . ?
C24 H24 0.9300 . ?
N21 C25 1.349(3) . ?
C23 C22 1.395(3) . ?
C23 C26 1.500(3) . ?
C32 C31 1.374(3) . ?
C32 C33 1.394(3) . ?
C32 H32 0.9300 . ?
C42 C41 1.379(3) . ?
C42 H42 0.9300 . ?
C12 C13 1.389(3) . ?
C12 H12 0.9300 . ?
C13 C14 1.395(3) . ?
C13 C16 1.501(3) . ?
C14 C15 1.373(3) . ?
C14 H14 0.9300 . ?
C46 H46A 0.9600 . ?
C46 H46B 0.9600 . ?
C46 H46C 0.9600 . ?
C15 H15 0.9300 . ?
C33 C34 1.394(4) . ?
C33 C36 1.507(4) . ?
C34 C35 1.378(4) . ?
C34 H34 0.9300 . ?
C44 H44 0.9300 . ?
C22 H22 0.9300 . ?
C36 H36A 0.9600 . ?
C36 H36B 0.9600 . ?
C36 H36C 0.9600 . ?
C26 H26A 0.9600 . ?
C26 H26B 0.9600 . ?
C26 H26C 0.9600 . ?
C35 H35 0.9300 . ?
C25 H25 0.9300 . ?
C16 H16A 0.9600 . ?
C16 H16B 0.9600 . ?
C16 H16C 0.9600 . ?
